data_4084287
loop_
_publ_author_name
'Chen, Jeffrey'
'Campos, Jes\'us'
'Mercado, Brandon Q.'
'Crabtree, Robert H.'
'Balcells, David'

_publ_section_title
;
 Distortional Effects of Noncovalent Interactions in the Crystal
 Lattice of a Cp*Ir(III) Acylhydroxamic Acid Complex: A Joint
 Experimental--Computational Study
;
_journal_issue 17
_journal_name_full Organometallics
_journal_page_first 4417
_journal_paper_doi 10.1021/om500625c
_journal_volume 33
_journal_year 2014
_chemical_formula_moiety 'C16 H20 Ir N O3 S'
_chemical_formula_sum 'C16 H20 Ir N O3 S'
_chemical_formula_weight 498.59
_chemical_name_systematic
; 
 ? 
;
_space_group_crystal_system monoclinic
_space_group_IT_number 14
_space_group_name_Hall '-P 2yn'
_space_group_name_H-M_alt 'P 1 21/n 1'
_symmetry_space_group_name_Hall '-P 2yn'
_symmetry_space_group_name_H-M 'P 1 21/n 1'
_atom_sites_solution_hydrogens geom
_atom_sites_solution_primary direct
_atom_sites_solution_secondary difmap
_audit_creation_method SHELXL-2013
_cell_angle_alpha 90
_cell_angle_beta 91.577(7)
_cell_angle_gamma 90
_cell_formula_units_Z 4
_cell_length_a 8.3405(2)
_cell_length_b 14.2801(3)
_cell_length_c 13.9071(10)
_cell_measurement_reflns_used 20742
_cell_measurement_temperature 93(2)
_cell_measurement_theta_max 68.2
_cell_measurement_theta_min 3.1
_cell_volume 1655.75(13)
_computing_cell_refinement 'CrystalClear-SM Expert 2.0 r15 (Rigaku, 2011)'
_computing_data_collection 'CrystalClear-SM Expert 2.0 r15 (Rigaku, 2011)'
_computing_data_reduction 'CrystalClear-SM Expert 2.0 r15 (Rigaku, 2011)'
_computing_publication_material 'SHELXL-2013 (Sheldrick, 2013)'
_computing_structure_refinement 'SHELXL-2013 (Sheldrick, 2013)'
_computing_structure_solution 'SHELXS-2013 (Sheldrick, 2013)'
_diffrn_ambient_temperature 93(2)
_diffrn_detector_area_resol_mean 22.2
_diffrn_measured_fraction_theta_full 0.987
_diffrn_measured_fraction_theta_max 0.982
_diffrn_measurement_device_type 'Rigaku Saturn 944+ CCD'
_diffrn_measurement_method \w
_diffrn_radiation_type CuK\a
_diffrn_radiation_wavelength 1.54187
_diffrn_reflns_av_R_equivalents 0.0622
_diffrn_reflns_av_unetI/netI 0.0226
_diffrn_reflns_Laue_measured_fraction_full 0.987
_diffrn_reflns_Laue_measured_fraction_max 0.982
_diffrn_reflns_limit_h_max 10
_diffrn_reflns_limit_h_min -9
_diffrn_reflns_limit_k_max 17
_diffrn_reflns_limit_k_min -17
_diffrn_reflns_limit_l_max 16
_diffrn_reflns_limit_l_min -15
_diffrn_reflns_number 54572
_diffrn_reflns_point_group_measured_fraction_full 0.987
_diffrn_reflns_point_group_measured_fraction_max 0.982
_diffrn_reflns_theta_full 67.687
_diffrn_reflns_theta_max 68.242
_diffrn_reflns_theta_min 4.439
_diffrn_source 'Rotating Anode'
_exptl_absorpt_coefficient_mu 16.888
_exptl_absorpt_correction_T_max 0.729
_exptl_absorpt_correction_T_min 0.491
_exptl_absorpt_correction_type multi-scan
_exptl_absorpt_process_details 'Jacobson, R. (1998) Private Communication'
_exptl_crystal_colour Colorless
_exptl_crystal_density_diffrn 2.000
_exptl_crystal_density_method 'not measured'
_exptl_crystal_description Block
_exptl_crystal_F_000 960
_exptl_crystal_size_max 0.120
_exptl_crystal_size_mid 0.070
_exptl_crystal_size_min 0.020
_refine_diff_density_max 1.228
_refine_diff_density_min -2.287
_refine_diff_density_rms 0.166
_refine_ls_extinction_method none
_refine_ls_goodness_of_fit_ref 1.053
_refine_ls_hydrogen_treatment constr
_refine_ls_matrix_type full
_refine_ls_number_parameters 204
_refine_ls_number_reflns 2972
_refine_ls_number_restraints 0
_refine_ls_restrained_S_all 1.053
_refine_ls_R_factor_all 0.0395
_refine_ls_R_factor_gt 0.0388
_refine_ls_shift/su_max 0.001
_refine_ls_shift/su_mean 0.000
_refine_ls_structure_factor_coef Fsqd
_refine_ls_weighting_details 'w=1/[\s^2^(Fo^2^)+(0.0779P)^2^+7.1467P] where P=(Fo^2^+2Fc^2^)/3'
_refine_ls_weighting_scheme calc
_refine_ls_wR_factor_gt 0.1115
_refine_ls_wR_factor_ref 0.1124
_reflns_Friedel_coverage 0.000
_reflns_number_gt 2895
_reflns_number_total 2972
_reflns_threshold_expression 'I > 2\s(I)'
_cod_data_source_file om500625c_si_002.cif
_cod_data_source_block 7
_cod_database_code 4084287
_shelx_space_group_comment
; 
The symmetry employed for this shelxl refinement is uniquely defined 
by the following loop, which should always be used as a source of 
symmetry information in preference to the above space-group names. 
They are only intended as comments. 
;
_shelx_estimated_absorpt_t_min 0.236
_shelx_estimated_absorpt_t_max 0.729
_shelxl_version_number 2013-3

loop_
_space_group_symop_operation_xyz
'x, y, z'
'-x+1/2, y+1/2, -z+1/2'
'-x, -y, -z'
'x-1/2, -y-1/2, z-1/2'

loop_
_atom_site_label
_atom_site_type_symbol
_atom_site_fract_x
_atom_site_fract_y
_atom_site_fract_z
_atom_site_U_iso_or_equiv
_atom_site_adp_type
_atom_site_occupancy
_atom_site_site_symmetry_order
_atom_site_calc_flag
_atom_site_refinement_flags_posn
_atom_site_refinement_flags_adp
Ir1 Ir 0.09071(3) 0.15215(2) 0.66613(2) 0.02643(14) Uani 1 1 d . .
N1 N -0.0392(7) 0.0723(4) 0.7203(4) 0.0354(12) Uani 1 1 d . .
O1 O -0.1308(6) 0.0251(4) 0.7614(4) 0.0466(12) Uani 1 1 d . .
C1 C 0.2256(7) 0.2367(4) 0.5597(4) 0.0299(12) Uani 1 1 d . .
C2 C 0.2208(8) 0.1429(4) 0.5245(5) 0.0302(14) Uani 1 1 d . .
C3 C 0.2977(7) 0.0835(4) 0.5968(4) 0.0286(12) Uani 1 1 d . .
C4 C 0.3623(7) 0.1426(4) 0.6732(5) 0.0308(14) Uani 1 1 d . .
C5 C 0.3159(7) 0.2370(5) 0.6512(5) 0.0338(14) Uani 1 1 d . .
C6 C 0.1662(9) 0.3200(5) 0.5059(5) 0.0407(16) Uani 1 1 d . .
H6A H 0.0598 0.3066 0.4775 0.061 Uiso 1 1 calc R U
H6B H 0.2404 0.3350 0.4547 0.061 Uiso 1 1 calc R U
H6C H 0.1591 0.3734 0.5498 0.061 Uiso 1 1 calc R U
C7 C 0.1470(8) 0.1109(5) 0.4321(4) 0.0373(14) Uani 1 1 d . .
H7A H 0.0962 0.0497 0.4413 0.056 Uiso 1 1 calc R U
H7B H 0.2299 0.1054 0.3839 0.056 Uiso 1 1 calc R U
H7C H 0.0659 0.1563 0.4101 0.056 Uiso 1 1 calc R U
C8 C 0.3183(8) -0.0203(4) 0.5862(5) 0.0380(15) Uani 1 1 d . .
H8A H 0.3344 -0.0487 0.6499 0.057 Uiso 1 1 calc R U
H8B H 0.4117 -0.0330 0.5471 0.057 Uiso 1 1 calc R U
H8C H 0.2221 -0.0469 0.5547 0.057 Uiso 1 1 calc R U
C9 C 0.4569(8) 0.1104(6) 0.7582(5) 0.0427(16) Uani 1 1 d . .
H9A H 0.4105 0.1360 0.8166 0.064 Uiso 1 1 calc R U
H9B H 0.5679 0.1320 0.7535 0.064 Uiso 1 1 calc R U
H9C H 0.4550 0.0418 0.7610 0.064 Uiso 1 1 calc R U
C10 C 0.3683(9) 0.3208(6) 0.7067(6) 0.0455(17) Uani 1 1 d . .
H10A H 0.2993 0.3740 0.6891 0.068 Uiso 1 1 calc R U
H10B H 0.4797 0.3356 0.6920 0.068 Uiso 1 1 calc R U
H10C H 0.3605 0.3081 0.7757 0.068 Uiso 1 1 calc R U
S1 S -0.07999(17) 0.27201(11) 0.71088(11) 0.0311(3) Uani 1 1 d . .
C11 C -0.2019(8) 0.3026(5) 0.6082(5) 0.0323(13) Uani 1 1 d . .
C12 C -0.2175(8) 0.3957(5) 0.5799(5) 0.0363(14) Uani 1 1 d . .
H12 H -0.1597 0.4434 0.6136 0.044 Uiso 1 1 calc R U
C13 C -0.3182(8) 0.4185(5) 0.5021(5) 0.0368(14) Uani 1 1 d . .
H13 H -0.3284 0.4820 0.4822 0.044 Uiso 1 1 calc R U
C14 C -0.4029(9) 0.3500(5) 0.4537(6) 0.0393(17) Uani 1 1 d . .
H14 H -0.4730 0.3665 0.4014 0.047 Uiso 1 1 calc R U
C15 C -0.3870(8) 0.2566(5) 0.4806(5) 0.0360(14) Uani 1 1 d . .
H15 H -0.4439 0.2093 0.4459 0.043 Uiso 1 1 calc R U
C16 C -0.2881(8) 0.2331(5) 0.5581(4) 0.0322(13) Uani 1 1 d . .
H16 H -0.2784 0.1696 0.5775 0.039 Uiso 1 1 calc R U
O2 O -0.1912(5) 0.2386(3) 0.7831(3) 0.0380(10) Uani 1 1 d . .
O3 O 0.0054(6) 0.3581(3) 0.7364(4) 0.0397(12) Uani 1 1 d . .

loop_
_atom_site_aniso_label
_atom_site_aniso_U_11
_atom_site_aniso_U_22
_atom_site_aniso_U_33
_atom_site_aniso_U_23
_atom_site_aniso_U_13
_atom_site_aniso_U_12
Ir1 0.0219(2) 0.0318(2) 0.0256(2) -0.00192(8) 0.00090(12) -0.00102(8)
N1 0.036(3) 0.038(3) 0.033(3) -0.008(2) 0.007(2) 0.001(2)
O1 0.044(3) 0.047(3) 0.049(3) 0.002(2) 0.016(2) -0.012(2)
C1 0.030(3) 0.033(3) 0.026(3) 0.009(2) 0.005(2) -0.008(2)
C2 0.026(3) 0.038(3) 0.028(3) -0.001(2) 0.017(3) -0.001(2)
C3 0.022(3) 0.031(3) 0.033(3) 0.002(2) 0.009(2) 0.003(2)
C4 0.010(3) 0.046(4) 0.037(4) 0.003(3) 0.000(2) 0.003(2)
C5 0.020(3) 0.041(3) 0.040(4) -0.003(3) 0.003(2) -0.008(2)
C6 0.037(4) 0.043(4) 0.043(4) 0.007(3) 0.015(3) -0.004(3)
C7 0.043(4) 0.050(4) 0.019(3) -0.001(3) 0.001(3) -0.006(3)
C8 0.036(3) 0.033(3) 0.046(4) -0.001(3) 0.012(3) 0.006(3)
C9 0.027(3) 0.063(5) 0.038(4) 0.002(3) -0.009(3) -0.004(3)
C10 0.029(4) 0.053(4) 0.054(5) -0.018(4) 0.001(3) -0.014(3)
S1 0.0269(7) 0.0360(8) 0.0302(8) -0.0070(6) -0.0004(6) 0.0026(6)
C11 0.026(3) 0.035(3) 0.036(3) -0.008(3) 0.002(3) 0.001(3)
C12 0.031(3) 0.037(3) 0.041(4) -0.003(3) 0.006(3) 0.001(3)
C13 0.030(3) 0.038(3) 0.042(4) 0.008(3) 0.004(3) 0.001(3)
C14 0.031(4) 0.052(4) 0.035(4) 0.006(3) -0.002(3) 0.008(3)
C15 0.032(3) 0.042(4) 0.034(3) -0.007(3) -0.004(3) 0.000(3)
C16 0.035(3) 0.036(3) 0.026(3) -0.001(2) -0.003(2) 0.001(3)
O2 0.030(2) 0.055(3) 0.030(2) -0.003(2) 0.0075(18) 0.005(2)
O3 0.035(3) 0.038(2) 0.046(3) -0.018(2) -0.007(2) 0.0002(18)

loop_
_atom_type_symbol
_atom_type_description
_atom_type_scat_dispersion_real
_atom_type_scat_dispersion_imag
_atom_type_scat_source
C C 0.0181 0.0091 'International Tables Vol C Tables 4.2.6.8 and 6.1.1.4'
H H 0.0000 0.0000 'International Tables Vol C Tables 4.2.6.8 and 6.1.1.4'
Ir Ir -4.7710 6.5667 'International Tables Vol C Tables 4.2.6.8 and 6.1.1.4'
N N 0.0311 0.0180 'International Tables Vol C Tables 4.2.6.8 and 6.1.1.4'
O O 0.0492 0.0322 'International Tables Vol C Tables 4.2.6.8 and 6.1.1.4'
S S 0.3331 0.5567 'International Tables Vol C Tables 4.2.6.8 and 6.1.1.4'

loop_
_geom_angle_atom_site_label_1
_geom_angle_atom_site_label_2
_geom_angle_atom_site_label_3
_geom_angle
N1 Ir1 C3 113.2(2)
N1 Ir1 C1 164.0(2)
C3 Ir1 C1 62.7(2)
N1 Ir1 C5 156.3(3)
C3 Ir1 C5 62.5(2)
C1 Ir1 C5 38.0(2)
N1 Ir1 C4 124.7(2)
C3 Ir1 C4 37.6(2)
C1 Ir1 C4 62.7(2)
C5 Ir1 C4 37.0(2)
N1 Ir1 C2 130.3(2)
C3 Ir1 C2 37.6(2)
C1 Ir1 C2 36.8(2)
C5 Ir1 C2 62.2(2)
C4 Ir1 C2 62.3(3)
N1 Ir1 S1 88.49(18)
C3 Ir1 S1 158.20(16)
C1 Ir1 S1 95.88(17)
C5 Ir1 S1 98.47(17)
C4 Ir1 S1 130.66(17)
C2 Ir1 S1 125.76(17)
O1 N1 Ir1 174.2(5)
C2 C1 C5 108.1(6)
C2 C1 C6 125.0(6)
C5 C1 C6 126.5(6)
C2 C1 Ir1 73.2(3)
C5 C1 Ir1 71.5(3)
C6 C1 Ir1 126.8(5)
C1 C2 C3 107.7(6)
C1 C2 C7 126.5(6)
C3 C2 C7 125.8(6)
C1 C2 Ir1 70.0(3)
C3 C2 Ir1 69.3(3)
C7 C2 Ir1 124.8(4)
C4 C3 C2 108.4(5)
C4 C3 C8 127.3(6)
C2 C3 C8 124.0(6)
C4 C3 Ir1 72.7(3)
C2 C3 Ir1 73.1(3)
C8 C3 Ir1 124.7(4)
C5 C4 C3 107.4(5)
C5 C4 C9 126.8(6)
C3 C4 C9 125.8(6)
C5 C4 Ir1 70.8(3)
C3 C4 Ir1 69.7(3)
C9 C4 Ir1 124.3(5)
C4 C5 C1 108.2(6)
C4 C5 C10 125.0(7)
C1 C5 C10 126.4(7)
C4 C5 Ir1 72.2(3)
C1 C5 Ir1 70.5(3)
C10 C5 Ir1 128.4(5)
C1 C6 H6A 109.5
C1 C6 H6B 109.5
H6A C6 H6B 109.5
C1 C6 H6C 109.5
H6A C6 H6C 109.5
H6B C6 H6C 109.5
C2 C7 H7A 109.5
C2 C7 H7B 109.5
H7A C7 H7B 109.5
C2 C7 H7C 109.5
H7A C7 H7C 109.5
H7B C7 H7C 109.5
C3 C8 H8A 109.5
C3 C8 H8B 109.5
H8A C8 H8B 109.5
C3 C8 H8C 109.5
H8A C8 H8C 109.5
H8B C8 H8C 109.5
C4 C9 H9A 109.5
C4 C9 H9B 109.5
H9A C9 H9B 109.5
C4 C9 H9C 109.5
H9A C9 H9C 109.5
H9B C9 H9C 109.5
C5 C10 H10A 109.5
C5 C10 H10B 109.5
H10A C10 H10B 109.5
C5 C10 H10C 109.5
H10A C10 H10C 109.5
H10B C10 H10C 109.5
O3 S1 O2 114.9(3)
O3 S1 C11 104.6(3)
O2 S1 C11 105.7(3)
O3 S1 Ir1 112.8(2)
O2 S1 Ir1 110.4(2)
C11 S1 Ir1 107.8(2)
C12 C11 C16 119.6(6)
C12 C11 S1 120.5(5)
C16 C11 S1 119.9(5)
C13 C12 C11 119.6(6)
C13 C12 H12 120.2
C11 C12 H12 120.2
C14 C13 C12 120.4(6)
C14 C13 H13 119.8
C12 C13 H13 119.8
C13 C14 C15 120.5(7)
C13 C14 H14 119.7
C15 C14 H14 119.7
C16 C15 C14 119.6(6)
C16 C15 H15 120.2
C14 C15 H15 120.2
C15 C16 C11 120.3(6)
C15 C16 H16 119.9
C11 C16 H16 119.9

loop_
_geom_bond_atom_site_label_1
_geom_bond_atom_site_label_2
_geom_bond_distance
Ir1 N1 1.757(6)
Ir1 C3 2.228(6)
Ir1 C1 2.238(5)
Ir1 C5 2.250(6)
Ir1 C4 2.269(6)
Ir1 C2 2.279(6)
Ir1 S1 2.3222(15)
N1 O1 1.178(7)
C1 C2 1.427(9)
C1 C5 1.461(9)
C1 C6 1.483(9)
C2 C3 1.452(9)
C2 C7 1.481(9)
C3 C4 1.449(9)
C3 C8 1.499(8)
C4 C5 1.433(9)
C4 C9 1.477(9)
C5 C10 1.482(9)
C6 H6A 0.9800
C6 H6B 0.9800
C6 H6C 0.9800
C7 H7A 0.9800
C7 H7B 0.9800
C7 H7C 0.9800
C8 H8A 0.9800
C8 H8B 0.9800
C8 H8C 0.9800
C9 H9A 0.9800
C9 H9B 0.9800
C9 H9C 0.9800
C10 H10A 0.9800
C10 H10B 0.9800
C10 H10C 0.9800
S1 O3 1.460(5)
S1 O2 1.465(5)
S1 C11 1.784(7)
C11 C12 1.392(10)
C11 C16 1.399(9)
C12 C13 1.391(10)
C12 H12 0.9500
C13 C14 1.373(10)
C13 H13 0.9500
C14 C15 1.390(9)
C14 H14 0.9500
C15 C16 1.381(9)
C15 H15 0.9500
C16 H16 0.9500

loop_
_geom_torsion_atom_site_label_1
_geom_torsion_atom_site_label_2
_geom_torsion_atom_site_label_3
_geom_torsion_atom_site_label_4
_geom_torsion
C5 C1 C2 C3 4.0(7)
C6 C1 C2 C3 177.1(6)
Ir1 C1 C2 C3 -59.3(4)
C5 C1 C2 C7 -177.5(6)
C6 C1 C2 C7 -4.4(10)
Ir1 C1 C2 C7 119.1(6)
C5 C1 C2 Ir1 63.3(4)
C6 C1 C2 Ir1 -123.6(6)
C1 C2 C3 C4 -4.9(7)
C7 C2 C3 C4 176.6(6)
Ir1 C2 C3 C4 -64.7(4)
C1 C2 C3 C8 -179.3(6)
C7 C2 C3 C8 2.2(10)
Ir1 C2 C3 C8 120.9(6)
C1 C2 C3 Ir1 59.8(4)
C7 C2 C3 Ir1 -118.7(6)
C2 C3 C4 C5 3.9(7)
C8 C3 C4 C5 178.1(6)
Ir1 C3 C4 C5 -61.1(4)
C2 C3 C4 C9 -176.8(6)
C8 C3 C4 C9 -2.6(10)
Ir1 C3 C4 C9 118.3(6)
C2 C3 C4 Ir1 64.9(4)
C8 C3 C4 Ir1 -120.9(6)
C3 C4 C5 C1 -1.4(7)
C9 C4 C5 C1 179.3(6)
Ir1 C4 C5 C1 -61.7(4)
C3 C4 C5 C10 -174.8(6)
C9 C4 C5 C10 5.9(11)
Ir1 C4 C5 C10 124.9(7)
C3 C4 C5 Ir1 60.3(4)
C9 C4 C5 Ir1 -119.0(7)
C2 C1 C5 C4 -1.7(7)
C6 C1 C5 C4 -174.6(6)
Ir1 C1 C5 C4 62.8(4)
C2 C1 C5 C10 171.6(6)
C6 C1 C5 C10 -1.3(10)
Ir1 C1 C5 C10 -123.9(7)
C2 C1 C5 Ir1 -64.5(4)
C6 C1 C5 Ir1 122.6(6)
O3 S1 C11 C12 -9.6(6)
O2 S1 C11 C12 112.1(5)
Ir1 S1 C11 C12 -129.9(5)
O3 S1 C11 C16 173.1(5)
O2 S1 C11 C16 -65.2(6)
Ir1 S1 C11 C16 52.8(6)
C16 C11 C12 C13 -0.1(9)
S1 C11 C12 C13 -177.4(5)
C11 C12 C13 C14 0.5(10)
C12 C13 C14 C15 -1.2(11)
C13 C14 C15 C16 1.6(11)
C14 C15 C16 C11 -1.2(10)
C12 C11 C16 C15 0.5(10)
S1 C11 C16 C15 177.8(5)
